data_4116114
loop_
_publ_author_name
'Salma Kiani'
'Amy Tapper'
'Richard J. Staples'
'Pericles Stavropoulos'

_publ_section_title
;
 Functional Aspects of Gif-Type Oxidation of Hydrocarbons Mediated by Iron
 Picolinate H2O2-Dependent Systems: Evidence for the Generation of Carbon-
 and Oxygen-Centered Radicals
;
_journal_name_full 'Journal of the American Chemical Society'
_journal_page_first 7503
_journal_page_last 7517
_journal_paper_doi 10.1021/ja000063h
_journal_volume 122
_journal_year 2000
_chemical_formula_moiety '[Fe(III)(Pic)3]*0.5Py'
_chemical_formula_sum 'C30 H30 Fe2 N6 O11'
_chemical_formula_weight 762.30
_chemical_name_systematic
; 
 ? 
;
_space_group_IT_number 5
_symmetry_cell_setting monoclinic
_symmetry_space_group_name_Hall 'C 2y'
_symmetry_space_group_name_H-M 'C 1 2 1'
_atom_sites_solution_hydrogens difmap
_atom_sites_solution_primary direct
_atom_sites_solution_secondary difmap
_audit_creation_method SHELXL
_cell_angle_alpha 90.00
_cell_angle_beta 96.66(1)
_cell_angle_gamma 90.00
_cell_formula_units_Z 2
_cell_length_a 19.670(9)
_cell_length_b 8.913(3)
_cell_length_c 9.469(4)
_cell_measurement_reflns_used 0
_cell_measurement_temperature 213(2)
_cell_measurement_theta_max 0.00
_cell_measurement_theta_min 999.00
_cell_volume 1648.9(12)
_computing_cell_refinement 'SMART (SIEMENS, V4.033, 1994)'
_computing_data_collection 'ASTRO (SIEMENS, V4.033, 1994)'
_computing_data_reduction 'SAINT (SIEMENS, V4.035, 1994)'
_computing_molecular_graphics 'SHELXTL (SIEMENS, 1994, ver 5.04)'
_computing_publication_material 'CIFTAB (Sheldrick, 1993)'
_computing_structure_refinement 'SHELXL-93 (Sheldrick, 1993)'
_computing_structure_solution 'SHELXS-86 (Sheldrick, 1990)'
_diffrn_ambient_temperature 213(2)
_diffrn_measurement_device 'Siemens CCD'
_diffrn_measurement_method '\w, 0.3 deg'
_diffrn_radiation_monochromator graphite
_diffrn_radiation_source 'fine-focus sealed tube'
_diffrn_radiation_type MoK\a
_diffrn_radiation_wavelength 0.71073
_diffrn_reflns_av_R_equivalents 0.0156
_diffrn_reflns_av_sigmaI/netI 0.0285
_diffrn_reflns_limit_h_max 23
_diffrn_reflns_limit_h_min -18
_diffrn_reflns_limit_k_max 10
_diffrn_reflns_limit_k_min -9
_diffrn_reflns_limit_l_max 11
_diffrn_reflns_limit_l_min -10
_diffrn_reflns_number 3546
_diffrn_reflns_theta_max 24.85
_diffrn_reflns_theta_min 2.08
_diffrn_standards_decay_% <1
_diffrn_standards_interval_count 0
_diffrn_standards_number 0
_exptl_absorpt_coefficient_mu 0.948
_exptl_absorpt_correction_T_max 0.942272
_exptl_absorpt_correction_T_min 0.765212
_exptl_absorpt_correction_type empirical
_exptl_crystal_colour red
_exptl_crystal_density_diffrn 1.535
_exptl_crystal_description block
_exptl_crystal_F_000 784
_exptl_crystal_size_max 0.2
_exptl_crystal_size_mid 0.25
_exptl_crystal_size_min 0.25
_refine_diff_density_max 0.148
_refine_diff_density_min -0.173
_refine_diff_density_rms 0.036
_refine_ls_abs_structure_details 'Flack H D (1983), Acta Cryst. A39, 876-881'
_refine_ls_abs_structure_Flack 0.019(14)
_refine_ls_extinction_method none
_refine_ls_goodness_of_fit_all 1.040
_refine_ls_goodness_of_fit_obs 1.041
_refine_ls_hydrogen_treatment refined
_refine_ls_matrix_type full
_refine_ls_number_parameters 282
_refine_ls_number_reflns 2207
_refine_ls_number_restraints 1
_refine_ls_restrained_S_all 1.040
_refine_ls_restrained_S_obs 1.040
_refine_ls_R_factor_all 0.0230
_refine_ls_R_factor_obs 0.0220
_refine_ls_shift/esd_max 0.004
_refine_ls_shift/esd_mean 0.000
_refine_ls_structure_factor_coef Fsqd
_refine_ls_weighting_details 'w=1/[\s^2^(Fo^2^)+(0.0410P)^2^+0.0718P] where P=(Fo^2^+2Fc^2^)/3'
_refine_ls_weighting_scheme calc
_refine_ls_wR_factor_all 0.0584
_refine_ls_wR_factor_obs 0.0577
_reflns_number_observed 2156
_reflns_number_total 2207
_reflns_observed_criterion >2sigma(I)
_cod_data_source_file ja000063h_5.cif
_cod_data_source_block Compound_9
_cod_depositor_comments
;
The following automatic conversions were performed:

'_refine_ls_weighting_scheme' value 'calc
w=1/[\s^2^(Fo^2^)+(0.0410P)^2^+0.0718P] where P=(Fo^2^+2Fc^2^)/3' was
changed to 'calc'. New tag '_refine_ls_weighting_details' was
created. The value of the new tag was set to
'w=1/[\s^2^(Fo^2^)+(0.0410P)^2^+0.0718P] where P=(Fo^2^+2Fc^2^)/3'.

Automatic conversion script
Id: cif_fix_values 3143 2015-03-26 13:38:13Z robertas 
;
_cod_original_cell_volume 1649(1)
_cod_database_code 4116114

loop_
_symmetry_equiv_pos_as_xyz
'x, y, z'
'-x, y, -z'
'x+1/2, y+1/2, z'
'-x+1/2, y+1/2, -z'

loop_
_atom_site_aniso_label
_atom_site_aniso_U_11
_atom_site_aniso_U_22
_atom_site_aniso_U_33
_atom_site_aniso_U_23
_atom_site_aniso_U_13
_atom_site_aniso_U_12
Fe1 0.0225(2) 0.0250(2) 0.0212(2) -0.0004(2) 0.00155(11) -0.0014(2)
O1 0.0280(11) 0.030(2) 0.0275(12) 0.000 -0.0021(9) 0.000
O2 0.0310(10) 0.0361(12) 0.0347(11) -0.0015(8) 0.0108(8) 0.0001(8)
O3 0.065(2) 0.0476(15) 0.093(2) -0.0130(14) 0.0383(14) 0.0155(13)
O4 0.0275(9) 0.0306(9) 0.0259(9) -0.0043(7) -0.0037(7) 0.0044(8)
O5 0.0278(10) 0.0528(13) 0.0411(12) -0.0011(9) 0.0049(8) 0.0118(9)
O6 0.0266(10) 0.0360(12) 0.0316(11) 0.0073(8) 0.0001(8) -0.0056(8)
N1 0.0301(11) 0.0269(11) 0.0232(11) -0.0023(9) 0.0041(8) -0.0007(9)
N2 0.0278(9) 0.0318(12) 0.0216(9) -0.0014(10) 0.0029(7) -0.0050(11)
N3 0.0312(11) 0.0349(12) 0.0347(13) -0.0076(10) 0.0090(9) -0.0090(10)
C1 0.0353(14) 0.0324(15) 0.0314(15) 0.0023(11) 0.0083(11) 0.0003(12)
C2 0.046(2) 0.040(2) 0.045(2) 0.0067(14) 0.0139(14) -0.0111(14)
C3 0.064(2) 0.0317(15) 0.044(2) 0.002(2) 0.0052(13) -0.012(2)
C4 0.055(2) 0.028(2) 0.042(2) -0.0021(12) 0.0059(13) 0.0053(15)
C5 0.0382(15) 0.028(2) 0.027(2) -0.0020(9) 0.0018(12) 0.0013(11)
C6 0.0373(14) 0.039(2) 0.039(2) -0.0057(12) 0.0104(12) 0.0061(13)
C7 0.0328(14) 0.046(2) 0.0280(14) -0.0032(12) 0.0059(11) -0.0033(13)
C8 0.046(2) 0.057(2) 0.0235(15) -0.0089(13) 0.0023(12) -0.0113(15)
C9 0.0384(14) 0.057(3) 0.0308(14) -0.0005(13) -0.0109(11) -0.0116(14)
C10 0.0309(13) 0.039(2) 0.034(2) 0.0022(10) -0.0019(11) -0.0041(11)
C11 0.0253(11) 0.0279(12) 0.0255(12) 0.0055(8) 0.0019(9) -0.0066(9)
C12 0.0272(13) 0.0268(13) 0.0290(14) 0.0037(10) 0.0017(11) -0.0045(11)
C13 0.0373(15) 0.0320(14) 0.0277(15) 0.0009(11) 0.0035(12) -0.0009(12)
C14 0.039(2) 0.068(3) 0.042(2) -0.012(2) 0.0092(15) -0.019(2)
C15 0.049(2) 0.041(2) 0.034(2) -0.0042(13) 0.0142(13) -0.007(2)

loop_
_atom_site_label
_atom_site_type_symbol
_atom_site_fract_x
_atom_site_fract_y
_atom_site_fract_z
_atom_site_U_iso_or_equiv
_atom_site_thermal_displace_type
_atom_site_occupancy
_atom_site_calc_flag
_atom_site_refinement_flags
Fe1 Fe 0.043523(14) 0.16789(4) 0.67278(3) 0.02300(10) Uani 1 d .
O1 O 0.0000 0.1349(3) 0.5000 0.0288(6) Uani 1 d S
O2 O -0.01904(10) 0.3108(2) 0.7583(2) 0.0334(5) Uani 1 d .
O3 O -0.04927(13) 0.5490(3) 0.7856(3) 0.0660(7) Uani 1 d .
O4 O 0.12777(8) 0.0560(2) 0.6254(2) 0.0285(4) Uani 1 d .
O5 O 0.23451(9) -0.0189(2) 0.6898(2) 0.0405(5) Uani 1 d .
O6 O -0.00651(10) 0.0014(2) 0.7728(2) 0.0316(5) Uani 1 d .
N1 N 0.08455(10) 0.3856(2) 0.6253(2) 0.0266(5) Uani 1 d .
N2 N 0.11747(9) 0.1834(3) 0.8706(2) 0.0271(4) Uani 1 d .
N3 N -0.11031(11) -0.1026(3) 0.7891(2) 0.0332(5) Uani 1 d .
C1 C 0.13901(14) 0.4165(3) 0.5573(3) 0.0327(6) Uani 1 d .
H1 H 0.1591(14) 0.3272(37) 0.5239(30) 0.030(7) Uiso 1 d .
C2 C 0.1606(2) 0.5616(4) 0.5400(3) 0.0430(7) Uani 1 d .
H2 H 0.1974(21) 0.5782(53) 0.5027(45) 0.082(14) Uiso 1 d .
C3 C 0.1254(2) 0.6779(5) 0.5922(3) 0.0468(7) Uani 1 d .
H3 H 0.1355(16) 0.7841(43) 0.5838(35) 0.045(9) Uiso 1 d .
C4 C 0.0689(2) 0.6468(3) 0.6599(3) 0.0416(7) Uani 1 d .
H4A H 0.0394(19) 0.7175(56) 0.6944(45) 0.086(16) Uiso 1 d .
C5 C 0.04988(13) 0.4996(3) 0.6743(3) 0.0314(6) Uani 1 d .
C6 C -0.01189(15) 0.4527(4) 0.7463(3) 0.0381(6) Uani 1 d .
C7 C 0.11010(15) 0.2545(4) 0.9916(3) 0.0355(6) Uani 1 d .
H7 H 0.0698(18) 0.2911(39) 1.0025(35) 0.047(9) Uiso 1 d .
C8 C 0.1626(2) 0.2666(4) 1.1017(3) 0.0422(7) Uani 1 d .
H8 H 0.1528(16) 0.3096(40) 1.1837(38) 0.047(9) Uiso 1 d .
C9 C 0.22485(15) 0.2022(4) 1.0855(3) 0.0432(9) Uani 1 d .
H9 H 0.2589(15) 0.2136(33) 1.1513(32) 0.038(8) Uiso 1 d .
C10 C 0.23296(15) 0.1276(3) 0.9608(3) 0.0349(7) Uani 1 d .
H10 H 0.2714(15) 0.0916(32) 0.9427(29) 0.026(7) Uiso 1 d .
C11 C 0.17812(12) 0.1210(3) 0.8552(3) 0.0263(5) Uani 1 d .
C12 C 0.18212(12) 0.0453(3) 0.7134(3) 0.0278(5) Uani 1 d .
C13 C -0.06623(14) -0.0301(3) 0.7213(3) 0.0323(6) Uani 1 d .
H13 H -0.0821(15) -0.0005(32) 0.6425(36) 0.029(8) Uiso 1 d .
C14 C -0.1777(2) -0.1407(5) 0.7210(4) 0.0495(8) Uani 1 d .
H14A H -0.2155(16) -0.1095(40) 0.7788(35) 0.048(9) Uiso 1 d .
H14B H -0.1784(16) -0.2485(42) 0.7188(33) 0.045(9) Uiso 1 d .
H14C H -0.1840(16) -0.1050(38) 0.6436(38) 0.035(9) Uiso 1 d .
C15 C -0.0927(2) -0.1533(4) 0.9354(3) 0.0406(7) Uani 1 d .
H15A H -0.0551(18) -0.0922(45) 0.9870(38) 0.055(10) Uiso 1 d .
H15B H -0.1343(16) -0.1517(41) 0.9823(33) 0.045(9) Uiso 1 d .
H15C H -0.0695(22) -0.2422(55) 0.9378(46) 0.080(14) Uiso 1 d .

loop_
_atom_type_symbol
_atom_type_description
_atom_type_scat_dispersion_real
_atom_type_scat_dispersion_imag
_atom_type_scat_source
C C 0.0033 0.0016 'International Tables Vol C Tables 4.2.6.8 and 6.1.1.4'
H H 0.0000 0.0000 'International Tables Vol C Tables 4.2.6.8 and 6.1.1.4'
N N 0.0061 0.0033 'International Tables Vol C Tables 4.2.6.8 and 6.1.1.4'
O O 0.0106 0.0060 'International Tables Vol C Tables 4.2.6.8 and 6.1.1.4'
Fe Fe 0.3463 0.8444 'International Tables Vol C Tables 4.2.6.8 and 6.1.1.4'

loop_
_geom_angle_atom_site_label_1
_geom_angle_atom_site_label_2
_geom_angle_atom_site_label_3
_geom_angle
_geom_angle_site_symmetry_3
O1 Fe1 O2 102.91(8) .
O1 Fe1 O4 91.94(6) .
O2 Fe1 O4 163.07(8) .
O1 Fe1 O6 95.66(8) .
O2 Fe1 O6 85.64(8) .
O4 Fe1 O6 101.11(8) .
O1 Fe1 N1 96.18(8) .
O2 Fe1 N1 77.07(8) .
O4 Fe1 N1 93.47(8) .
O6 Fe1 N1 160.85(8) .
O1 Fe1 N2 167.27(7) .
O2 Fe1 N2 89.59(9) .
O4 Fe1 N2 75.34(8) .
O6 Fe1 N2 87.63(9) .
N1 Fe1 N2 84.10(9) .
Fe1 O1 Fe1 161.02(15) 2_556
C6 O2 Fe1 120.9(2) .
C12 O4 Fe1 122.3(2) .
C13 O6 Fe1 117.2(2) .
C5 N1 C1 118.6(2) .
C5 N1 Fe1 113.0(2) .
C1 N1 Fe1 128.4(2) .
C7 N2 C11 118.6(2) .
C7 N2 Fe1 128.6(2) .
C11 N2 Fe1 112.6(2) .
C13 N3 C14 121.5(3) .
C13 N3 C15 121.4(2) .
C14 N3 C15 117.1(3) .
N1 C1 C2 121.7(3) .
C3 C2 C1 119.4(3) .
C2 C3 C4 119.1(3) .
C3 C4 C5 118.9(3) .
N1 C5 C4 122.3(3) .
N1 C5 C6 114.4(2) .
C4 C5 C6 123.2(3) .
O3 C6 O2 126.4(3) .
O3 C6 C5 119.1(3) .
O2 C6 C5 114.4(2) .
N2 C7 C8 122.6(3) .
C9 C8 C7 118.6(3) .
C8 C9 C10 119.3(3) .
C9 C10 C11 118.7(3) .
N2 C11 C10 122.2(2) .
N2 C11 C12 114.8(2) .
C10 C11 C12 122.9(2) .
O5 C12 O4 125.1(2) .
O5 C12 C11 120.2(2) .
O4 C12 C11 114.7(2) .
O6 C13 N3 124.4(3) .

loop_
_geom_bond_atom_site_label_1
_geom_bond_atom_site_label_2
_geom_bond_distance
_geom_bond_site_symmetry_2
Fe1 O1 1.7807(7) .
Fe1 O2 2.006(2) .
Fe1 O4 2.028(2) .
Fe1 O6 2.070(2) .
Fe1 N1 2.169(2) .
Fe1 N2 2.238(2) .
O1 Fe1 1.7807(7) 2_556
O2 C6 1.280(4) .
O3 C6 1.216(4) .
O4 C12 1.280(3) .
O5 C12 1.222(3) .
O6 C13 1.250(4) .
N1 C5 1.337(3) .
N1 C1 1.340(3) .
N2 C7 1.332(4) .
N2 C11 1.339(3) .
N3 C13 1.308(4) .
N3 C14 1.446(4) .
N3 C15 1.459(4) .
C1 C2 1.378(4) .
C2 C3 1.370(5) .
C3 C4 1.373(5) .
C4 C5 1.376(4) .
C5 C6 1.519(4) .
C7 C8 1.384(4) .
C8 C9 1.377(5) .
C9 C10 1.379(4) .
C10 C11 1.385(3) .
C11 C12 1.513(4) .

loop_
_geom_torsion_atom_site_label_1
_geom_torsion_atom_site_label_2
_geom_torsion_atom_site_label_3
_geom_torsion_atom_site_label_4
_geom_torsion
_geom_torsion_site_symmetry_4
O2 Fe1 O1 Fe1 51.53(6) 2_556
O4 Fe1 O1 Fe1 -120.29(6) 2_556
O6 Fe1 O1 Fe1 138.34(6) 2_556
N1 Fe1 O1 Fe1 -26.58(5) 2_556
N2 Fe1 O1 Fe1 -117.2(4) 2_556
O1 Fe1 O2 C6 -90.9(2) .
O4 Fe1 O2 C6 59.8(4) .
O6 Fe1 O2 C6 174.3(3) .
N1 Fe1 O2 C6 2.6(2) .
N2 Fe1 O2 C6 86.6(2) .
O1 Fe1 O4 C12 177.2(2) .
O2 Fe1 O4 C12 25.7(4) .
O6 Fe1 O4 C12 -86.6(2) .
N1 Fe1 O4 C12 80.9(2) .
N2 Fe1 O4 C12 -2.1(2) .
O1 Fe1 O6 C13 -29.5(2) .
O2 Fe1 O6 C13 73.1(2) .
O4 Fe1 O6 C13 -122.6(2) .
N1 Fe1 O6 C13 98.5(3) .
N2 Fe1 O6 C13 162.9(2) .
O1 Fe1 N1 C5 102.1(2) .
O2 Fe1 N1 C5 0.3(2) .
O4 Fe1 N1 C5 -165.5(2) .
O6 Fe1 N1 C5 -25.8(3) .
N2 Fe1 N1 C5 -90.7(2) .
O1 Fe1 N1 C1 -79.0(2) .
O2 Fe1 N1 C1 179.1(2) .
O4 Fe1 N1 C1 13.3(2) .
O6 Fe1 N1 C1 153.1(2) .
N2 Fe1 N1 C1 88.2(2) .
O1 Fe1 N2 C7 174.4(4) .
O2 Fe1 N2 C7 5.4(3) .
O4 Fe1 N2 C7 177.6(3) .
O6 Fe1 N2 C7 -80.3(3) .
N1 Fe1 N2 C7 82.4(3) .
O1 Fe1 N2 C11 0.0(5) .
O2 Fe1 N2 C11 -168.9(2) .
O4 Fe1 N2 C11 3.3(2) .
O6 Fe1 N2 C11 105.4(2) .
N1 Fe1 N2 C11 -91.9(2) .
C5 N1 C1 C2 1.5(4) .
Fe1 N1 C1 C2 -177.3(2) .
N1 C1 C2 C3 -0.6(4) .
C1 C2 C3 C4 -0.4(4) .
C2 C3 C4 C5 0.5(4) .
C1 N1 C5 C4 -1.3(4) .
Fe1 N1 C5 C4 177.7(2) .
C1 N1 C5 C6 178.6(2) .
Fe1 N1 C5 C6 -2.5(3) .
C3 C4 C5 N1 0.3(4) .
C3 C4 C5 C6 -179.5(3) .
Fe1 O2 C6 O3 175.0(3) .
Fe1 O2 C6 C5 -4.6(4) .
N1 C5 C6 O3 -175.0(3) .
C4 C5 C6 O3 4.8(4) .
N1 C5 C6 O2 4.6(4) .
C4 C5 C6 O2 -175.6(3) .
C11 N2 C7 C8 0.1(4) .
Fe1 N2 C7 C8 -173.9(2) .
N2 C7 C8 C9 -0.2(5) .
C7 C8 C9 C10 -0.1(5) .
C8 C9 C10 C11 0.5(4) .
C7 N2 C11 C10 0.3(4) .
Fe1 N2 C11 C10 175.2(2) .
C7 N2 C11 C12 -178.9(2) .
Fe1 N2 C11 C12 -4.0(3) .
C9 C10 C11 N2 -0.6(4) .
C9 C10 C11 C12 178.5(2) .
Fe1 O4 C12 O5 -179.0(2) .
Fe1 O4 C12 C11 0.6(3) .
N2 C11 C12 O5 -177.8(2) .
C10 C11 C12 O5 3.0(4) .
N2 C11 C12 O4 2.5(3) .
C10 C11 C12 O4 -176.7(2) .
Fe1 O6 C13 N3 -162.0(2) .
C14 N3 C13 O6 -177.4(3) .
C15 N3 C13 O6 0.3(4) .
